data_7707945
loop_
_publ_author_name
'Dhara, Suman'
'Panda, Sanjib'
'Lahiri, Goutam Kumar'

_publ_section_title
;
 Redox induced S-S bond cleavage of 2,2'-dithiobisbenzothiazole - leading
 to a [2Ru-2S] core analogous to [2Fe-2S] cluster.
;
_journal_issue 36
_journal_name_full 'Dalton transactions (Cambridge, England : 2003)'
_journal_page_first 12408
_journal_page_last 12412
_journal_paper_doi 10.1039/d1dt02211c
_journal_volume 50
_journal_year 2021
_chemical_formula_moiety 'C17 H18 N O4 Ru S2'
_chemical_formula_sum 'C17 H18 N O4 Ru S2'
_chemical_formula_weight 465.51
_space_group_crystal_system monoclinic
_space_group_IT_number 15
_space_group_name_Hall '-C 2yc'
_space_group_name_H-M_alt 'C 1 2/c 1'
_atom_sites_solution_hydrogens geom
_audit_creation_date 2021-04-14
_audit_creation_method
;
Olex2 1.2
(compiled 2018.05.29 svn.r3508 for OlexSys, GUI svn.r5506)
;
_audit_update_record
;
2021-05-10 deposited with the CCDC.	2021-07-29 downloaded from the CCDC.
;
_cell_angle_alpha 90
_cell_angle_beta 102.513(3)
_cell_angle_gamma 90
_cell_formula_units_Z 8
_cell_length_a 20.7932(7)
_cell_length_b 9.0294(2)
_cell_length_c 20.3219(5)
_cell_measurement_reflns_used 7927
_cell_measurement_temperature 150.00(10)
_cell_measurement_theta_max 23.8260
_cell_measurement_theta_min 2.4530
_cell_volume 3724.81(18)
_computing_cell_refinement 'CrysAlisPro 1.171.41.93a (Rigaku OD, 2020)'
_computing_data_collection 'CrysAlisPro 1.171.41.93a (Rigaku OD, 2020)'
_computing_data_reduction 'CrysAlisPro 1.171.41.93a (Rigaku OD, 2020)'
_computing_molecular_graphics 'Olex2 (Dolomanov et al., 2009)'
_computing_publication_material 'Olex2 (Dolomanov et al., 2009)'
_computing_structure_refinement 'ShelXL (Sheldrick, 2015)'
_computing_structure_solution 'SHELXT 2018/2 (Sheldrick, 2018)'
_diffrn_ambient_environment N~2~
_diffrn_ambient_temperature 150.00(10)
_diffrn_detector 'CCD plate'
_diffrn_measured_fraction_theta_full 1.000
_diffrn_measured_fraction_theta_max 1.000
_diffrn_measurement_details
;
List of Runs (angles in degrees, time in seconds):

  # Type    Start    End  Width  t~exp~   \w     \q     \k     \f   Frames
#--------------------------------------------------------------------------
  1  \f    -90.56 125.44   1.00    4.00  81.02  -9.84  31.50    --   216
  2  \f   -137.73  46.27   1.00    4.00   6.61  -9.84 -31.50    --   184
  3  \w   -100.81  15.19   1.00    4.00    --   -9.84 -59.25 -51.92  116
  4  \w   -100.81  15.19   1.00    4.00    --   -9.84 -59.25-123.92  116
  5  \w   -100.81  15.19   1.00    4.00    --   -9.84 -59.25 164.08  116
;
_diffrn_measurement_device 'abstract diffractometer'
_diffrn_measurement_device_type 'Saxi-CrysAlisPro-abstract goniometer imported SAXI images'
_diffrn_measurement_method '\w and \f scans'
_diffrn_orient_matrix_type 'CrysAlisPro convention (1999,Acta A55,543-557)'
_diffrn_orient_matrix_UB_11 -0.0241844000
_diffrn_orient_matrix_UB_12 -0.0310914000
_diffrn_orient_matrix_UB_13 0.0156752000
_diffrn_orient_matrix_UB_21 0.0012198000
_diffrn_orient_matrix_UB_22 0.0640932000
_diffrn_orient_matrix_UB_23 0.0204020000
_diffrn_orient_matrix_UB_31 -0.0251931000
_diffrn_orient_matrix_UB_32 0.0331399000
_diffrn_orient_matrix_UB_33 -0.0248172000
_diffrn_radiation_monochromator graphite
_diffrn_radiation_probe x-ray
_diffrn_radiation_type MoK\a
_diffrn_radiation_wavelength 0.71073
_diffrn_reflns_av_R_equivalents 0.0851
_diffrn_reflns_av_unetI/netI 0.0360
_diffrn_reflns_Laue_measured_fraction_full 1.000
_diffrn_reflns_Laue_measured_fraction_max 1.000
_diffrn_reflns_limit_h_max 24
_diffrn_reflns_limit_h_min -24
_diffrn_reflns_limit_k_max 10
_diffrn_reflns_limit_k_min -10
_diffrn_reflns_limit_l_max 24
_diffrn_reflns_limit_l_min -24
_diffrn_reflns_number 37241
_diffrn_reflns_point_group_measured_fraction_full 1.000
_diffrn_reflns_point_group_measured_fraction_max 1.000
_diffrn_reflns_theta_full 24.996
_diffrn_reflns_theta_max 24.996
_diffrn_reflns_theta_min 2.006
_diffrn_source 'fine-focus sealed X-ray tube'
_diffrn_source_type 'Enhance (Mo) X-ray Source'
_exptl_absorpt_coefficient_mu 1.087
_exptl_absorpt_correction_T_max 1.00000
_exptl_absorpt_correction_T_min 0.94731
_exptl_absorpt_correction_type multi-scan
_exptl_absorpt_process_details
;
Empirical absorption correction using spherical harmonics,
implemented in SCALE3 ABSPACK scaling algorithm.harmonics
implemented in SCALE3 ABSPACK scaling algorithm.
;
_exptl_crystal_colour 'metallic light yellow'
_exptl_crystal_colour_lustre metallic
_exptl_crystal_colour_modifier light
_exptl_crystal_colour_primary yellow
_exptl_crystal_density_diffrn 1.660
_exptl_crystal_description block
_exptl_crystal_F_000 1880
_exptl_crystal_size_max 0.72
_exptl_crystal_size_mid 0.58
_exptl_crystal_size_min 0.46
_refine_diff_density_max 0.921
_refine_diff_density_min -0.575
_refine_diff_density_rms 0.089
_refine_ls_extinction_method none
_refine_ls_goodness_of_fit_ref 1.073
_refine_ls_hydrogen_treatment constr
_refine_ls_matrix_type full
_refine_ls_number_parameters 230
_refine_ls_number_reflns 3298
_refine_ls_number_restraints 0
_refine_ls_restrained_S_all 1.073
_refine_ls_R_factor_all 0.0553
_refine_ls_R_factor_gt 0.0440
_refine_ls_shift/su_max 0.001
_refine_ls_shift/su_mean 0.000
_refine_ls_structure_factor_coef Fsqd
_refine_ls_weighting_details 'w=1/[\s^2^(Fo^2^)+(0.0452P)^2^+15.2816P] where P=(Fo^2^+2Fc^2^)/3'
_refine_ls_weighting_scheme calc
_refine_ls_wR_factor_gt 0.1022
_refine_ls_wR_factor_ref 0.1102
_reflns_Friedel_coverage 0.000
_reflns_number_gt 2789
_reflns_number_total 3298
_reflns_threshold_expression 'I > 2\s(I)'
_cod_data_source_file d1dt02211c2.cif
_cod_data_source_block 2
_cod_depositor_comments 'Adding full bibliography for 7707944--7707946.cif.'
_cod_database_code 7707945
_shelx_shelxl_version_number 2018/3
_shelx_space_group_comment
;
The symmetry employed for this shelxl refinement is uniquely defined
by the following loop, which should always be used as a source of
symmetry information in preference to the above space-group names.
They are only intended as comments.
;
_shelx_estimated_absorpt_t_max 0.635
_shelx_estimated_absorpt_t_min 0.508
_reflns_odcompleteness_completeness 91.49
_reflns_odcompleteness_iscentric 1
_reflns_odcompleteness_theta 33.66
_olex2_refinement_description
;
1. Fixed Uiso
 At 1.2 times of:
  All C(H) groups
 At 1.5 times of:
  All C(H,H,H) groups
2.a Aromatic/amide H refined with riding coordinates:
 C15(H15), C10(H10), C4(H4), C5(H5), C6(H6), C3(H3)
2.b Idealised Me refined as rotating group:
 C17(H17A,H17B,H17C), C8(H8A,H8B,H8C), C12(H12A,H12B,H12C), C13(H13A,H13B,H13C)
;
_olex2_submission_special_instructions 'No special instructions were received'

loop_
_space_group_symop_operation_xyz
'x, y, z'
'-x, y, -z+1/2'
'x+1/2, y+1/2, z'
'-x+1/2, y+1/2, -z+1/2'
'-x, -y, -z'
'x, -y, z-1/2'
'-x+1/2, -y+1/2, -z'
'x+1/2, -y+1/2, z-1/2'

loop_
_atom_site_label
_atom_site_type_symbol
_atom_site_fract_x
_atom_site_fract_y
_atom_site_fract_z
_atom_site_U_iso_or_equiv
_atom_site_adp_type
_atom_site_occupancy
_atom_site_site_symmetry_order
_atom_site_calc_flag
_atom_site_refinement_flags_posn
_atom_site_refinement_flags_adp
_atom_site_refinement_flags_occupancy
_atom_site_disorder_assembly
_atom_site_disorder_group
Ru1 Ru 0.55432(2) 0.57512(4) 0.48732(2) 0.04078(15) Uani 1 1 d . . . . .
S1 S 0.55213(6) 0.34058(13) 0.52946(5) 0.0408(3) Uani 1 1 d . . . . .
S2 S 0.56325(9) 0.3665(2) 0.68420(7) 0.0733(5) Uani 1 1 d . . . . .
O1 O 0.56914(16) 0.6822(4) 0.57791(15) 0.0434(8) Uani 1 1 d . . . . .
O4 O 0.54653(16) 0.4678(4) 0.39711(15) 0.0439(8) Uani 1 1 d . . . . .
O2 O 0.57202(17) 0.7582(4) 0.43599(16) 0.0487(8) Uani 1 1 d . . . . .
O3 O 0.65457(16) 0.5589(4) 0.51048(16) 0.0491(8) Uani 1 1 d . . . . .
N1 N 0.6513(2) 0.2550(6) 0.6263(2) 0.0570(12) Uani 1 1 d . . . . .
C16 C 0.5956(3) 0.4031(6) 0.3809(2) 0.0482(12) Uani 1 1 d . . . . .
C9 C 0.5823(2) 0.8189(5) 0.5838(2) 0.0416(11) Uani 1 1 d . . . . .
C7 C 0.6758(3) 0.2387(6) 0.6950(2) 0.0526(13) Uani 1 1 d . . . . .
C17 C 0.5797(3) 0.3226(7) 0.3143(2) 0.0576(14) Uani 1 1 d . . . . .
H17A H 0.540524 0.260836 0.312111 0.086 Uiso 1 1 calc GR . . . .
H17B H 0.617017 0.259936 0.310011 0.086 Uiso 1 1 calc GR . . . .
H17C H 0.571110 0.394910 0.277427 0.086 Uiso 1 1 calc GR . . . .
C1 C 0.5949(3) 0.3221(5) 0.6145(2) 0.0441(11) Uani 1 1 d . . . . .
C2 C 0.6340(3) 0.2925(6) 0.7349(2) 0.0580(14) Uani 1 1 d . . . . .
C15 C 0.6608(3) 0.4009(6) 0.4181(2) 0.0511(13) Uani 1 1 d . . . . .
H15 H 0.690522 0.338748 0.401369 0.061 Uiso 1 1 calc R . . . .
C11 C 0.5800(2) 0.8856(6) 0.4635(2) 0.0471(12) Uani 1 1 d . . . . .
C10 C 0.5850(2) 0.9168(5) 0.5314(2) 0.0461(11) Uani 1 1 d . . . . .
H10 H 0.591100 1.018127 0.543752 0.055 Uiso 1 1 calc R . . . .
C8 C 0.5964(3) 0.8759(6) 0.6553(2) 0.0514(12) Uani 1 1 d . . . . .
H8A H 0.571159 0.818356 0.681866 0.077 Uiso 1 1 calc GR . . . .
H8B H 0.583699 0.980443 0.655356 0.077 Uiso 1 1 calc GR . . . .
H8C H 0.643581 0.866104 0.675160 0.077 Uiso 1 1 calc GR . . . .
C14 C 0.6869(3) 0.4794(6) 0.4766(3) 0.0526(13) Uani 1 1 d . . . . .
C4 C 0.7116(4) 0.2161(7) 0.8337(3) 0.0751(19) Uani 1 1 d . . . . .
H4 H 0.725981 0.214151 0.881359 0.090 Uiso 1 1 calc R . . . .
C12 C 0.5821(3) 1.0081(6) 0.4142(3) 0.0554(13) Uani 1 1 d . . . . .
H12A H 0.615708 0.985848 0.388451 0.083 Uiso 1 1 calc GR . . . .
H12B H 0.592995 1.101542 0.438590 0.083 Uiso 1 1 calc GR . . . .
H12C H 0.539002 1.016970 0.383254 0.083 Uiso 1 1 calc GR . . . .
C5 C 0.7518(3) 0.1552(8) 0.7941(3) 0.0730(18) Uani 1 1 d . . . . .
H5 H 0.791666 0.107331 0.815024 0.088 Uiso 1 1 calc R . . . .
C6 C 0.7341(3) 0.1641(9) 0.7251(3) 0.0765(19) Uani 1 1 d . . . . .
H6 H 0.760911 0.120290 0.698049 0.092 Uiso 1 1 calc R . . . .
C3 C 0.6505(4) 0.2802(7) 0.8052(3) 0.081(2) Uani 1 1 d . . . . .
H3 H 0.621548 0.313717 0.832403 0.098 Uiso 1 1 calc R . . . .
C13 C 0.7592(3) 0.4729(8) 0.5051(3) 0.0690(16) Uani 1 1 d . . . . .
H13A H 0.778223 0.572070 0.504293 0.104 Uiso 1 1 calc GR . . . .
H13B H 0.779861 0.405240 0.478119 0.104 Uiso 1 1 calc GR . . . .
H13C H 0.767160 0.437189 0.551717 0.104 Uiso 1 1 calc GR . . . .

loop_
_atom_site_aniso_label
_atom_site_aniso_U_11
_atom_site_aniso_U_22
_atom_site_aniso_U_33
_atom_site_aniso_U_23
_atom_site_aniso_U_13
_atom_site_aniso_U_12
Ru1 0.0481(3) 0.0456(2) 0.0306(2) -0.00190(16) 0.01281(16) -0.00196(18)
S1 0.0503(7) 0.0435(7) 0.0301(6) -0.0050(5) 0.0120(5) -0.0015(5)
S2 0.1063(13) 0.0809(11) 0.0355(7) 0.0062(7) 0.0217(7) 0.0470(10)
O1 0.052(2) 0.0439(19) 0.0333(16) -0.0008(14) 0.0084(14) -0.0008(15)
O4 0.051(2) 0.0496(19) 0.0339(16) -0.0004(14) 0.0147(15) -0.0002(16)
O2 0.056(2) 0.055(2) 0.0390(18) 0.0036(16) 0.0182(15) -0.0071(17)
O3 0.0440(19) 0.061(2) 0.0424(18) -0.0024(16) 0.0091(15) -0.0037(16)
N1 0.044(3) 0.087(3) 0.040(2) -0.001(2) 0.0110(19) -0.002(2)
C16 0.061(3) 0.051(3) 0.037(3) 0.001(2) 0.020(2) -0.003(3)
C9 0.039(3) 0.044(3) 0.042(3) -0.006(2) 0.009(2) 0.002(2)
C7 0.055(3) 0.061(3) 0.041(3) 0.001(2) 0.008(2) -0.013(3)
C17 0.067(4) 0.073(4) 0.036(3) -0.007(3) 0.018(2) 0.007(3)
C1 0.060(3) 0.042(3) 0.032(2) 0.000(2) 0.014(2) 0.001(2)
C2 0.092(4) 0.043(3) 0.038(3) 0.001(2) 0.013(3) 0.010(3)
C15 0.052(3) 0.062(3) 0.042(3) -0.005(2) 0.016(2) 0.003(3)
C11 0.043(3) 0.052(3) 0.048(3) 0.005(2) 0.012(2) 0.004(2)
C10 0.049(3) 0.042(3) 0.048(3) -0.001(2) 0.013(2) 0.006(2)
C8 0.057(3) 0.050(3) 0.046(3) -0.005(2) 0.008(2) 0.000(2)
C14 0.052(3) 0.061(3) 0.049(3) 0.004(3) 0.020(2) 0.005(3)
C4 0.113(6) 0.065(4) 0.039(3) 0.009(3) -0.001(3) 0.007(4)
C12 0.057(3) 0.054(3) 0.056(3) 0.015(3) 0.015(3) 0.005(3)
C5 0.063(4) 0.092(5) 0.059(4) 0.013(3) 0.002(3) -0.011(4)
C6 0.046(3) 0.125(6) 0.058(4) 0.005(4) 0.010(3) -0.003(4)
C3 0.137(6) 0.066(4) 0.040(3) 0.005(3) 0.019(4) 0.036(4)
C13 0.054(4) 0.084(4) 0.068(4) -0.012(3) 0.012(3) 0.004(3)

loop_
_atom_type_symbol
_atom_type_description
_atom_type_scat_dispersion_real
_atom_type_scat_dispersion_imag
_atom_type_scat_source
C C 0.0033 0.0016 'International Tables Vol C Tables 4.2.6.8 and 6.1.1.4'
H H 0.0000 0.0000 'International Tables Vol C Tables 4.2.6.8 and 6.1.1.4'
N N 0.0061 0.0033 'International Tables Vol C Tables 4.2.6.8 and 6.1.1.4'
O O 0.0106 0.0060 'International Tables Vol C Tables 4.2.6.8 and 6.1.1.4'
Ru Ru -1.2594 0.8363 'International Tables Vol C Tables 4.2.6.8 and 6.1.1.4'
S S 0.1246 0.1234 'International Tables Vol C Tables 4.2.6.8 and 6.1.1.4'

loop_
_geom_angle_atom_site_label_1
_geom_angle_atom_site_label_2
_geom_angle_atom_site_label_3
_geom_angle
_geom_angle_site_symmetry_1
_geom_angle_site_symmetry_3
_geom_angle_publ_flag
S1 Ru1 Ru1 52.60(3) 5_666 5_666 ?
S1 Ru1 Ru1 52.81(3) . 5_666 ?
S1 Ru1 S1 105.41(4) . 5_666 ?
O1 Ru1 Ru1 91.95(9) . 5_666 ?
O1 Ru1 S1 96.44(9) . . ?
O1 Ru1 S1 85.94(10) . 5_666 ?
O1 Ru1 O4 175.94(13) . . ?
O4 Ru1 Ru1 91.44(9) . 5_666 ?
O4 Ru1 S1 97.89(10) . 5_666 ?
O4 Ru1 S1 83.85(9) . . ?
O2 Ru1 Ru1 137.59(10) . 5_666 ?
O2 Ru1 S1 165.06(10) . . ?
O2 Ru1 S1 85.99(10) . 5_666 ?
O2 Ru1 O1 93.94(13) . . ?
O2 Ru1 O4 85.04(13) . . ?
O2 Ru1 O3 83.51(14) . . ?
O3 Ru1 Ru1 138.90(10) . 5_666 ?
O3 Ru1 S1 87.11(10) . . ?
O3 Ru1 S1 164.20(10) . 5_666 ?
O3 Ru1 O1 83.04(13) . . ?
O3 Ru1 O4 92.93(13) . . ?
Ru1 S1 Ru1 74.59(4) . 5_666 ?
C1 S1 Ru1 113.94(16) . . ?
C1 S1 Ru1 116.15(17) . 5_666 ?
C1 S2 C2 88.5(3) . . ?
C9 O1 Ru1 122.3(3) . . ?
C16 O4 Ru1 122.2(3) . . ?
C11 O2 Ru1 122.0(3) . . ?
C14 O3 Ru1 123.0(3) . . ?
C1 N1 C7 111.0(4) . . ?
O4 C16 C17 114.7(5) . . ?
O4 C16 C15 126.9(5) . . ?
C15 C16 C17 118.4(5) . . ?
O1 C9 C10 126.2(4) . . ?
O1 C9 C8 114.7(4) . . ?
C10 C9 C8 119.1(4) . . ?
N1 C7 C2 114.0(5) . . ?
N1 C7 C6 125.7(5) . . ?
C2 C7 C6 120.0(5) . . ?
C16 C17 H17A 109.5 . . ?
C16 C17 H17B 109.5 . . ?
C16 C17 H17C 109.5 . . ?
H17A C17 H17B 109.5 . . ?
H17A C17 H17C 109.5 . . ?
H17B C17 H17C 109.5 . . ?
S2 C1 S1 125.1(3) . . ?
N1 C1 S1 118.0(4) . . ?
N1 C1 S2 116.4(4) . . ?
C7 C2 S2 110.1(4) . . ?
C7 C2 C3 121.2(6) . . ?
C3 C2 S2 128.7(5) . . ?
C16 C15 H15 116.3 . . ?
C14 C15 C16 127.3(5) . . ?
C14 C15 H15 116.3 . . ?
O2 C11 C10 126.4(5) . . ?
O2 C11 C12 113.1(4) . . ?
C10 C11 C12 120.5(5) . . ?
C9 C10 H10 115.7 . . ?
C11 C10 C9 128.5(5) . . ?
C11 C10 H10 115.7 . . ?
C9 C8 H8A 109.5 . . ?
C9 C8 H8B 109.5 . . ?
C9 C8 H8C 109.5 . . ?
H8A C8 H8B 109.5 . . ?
H8A C8 H8C 109.5 . . ?
H8B C8 H8C 109.5 . . ?
O3 C14 C15 126.3(5) . . ?
O3 C14 C13 114.5(5) . . ?
C15 C14 C13 119.1(5) . . ?
C5 C4 H4 119.1 . . ?
C5 C4 C3 121.9(5) . . ?
C3 C4 H4 119.1 . . ?
C11 C12 H12A 109.5 . . ?
C11 C12 H12B 109.5 . . ?
C11 C12 H12C 109.5 . . ?
H12A C12 H12B 109.5 . . ?
H12A C12 H12C 109.5 . . ?
H12B C12 H12C 109.5 . . ?
C4 C5 H5 119.8 . . ?
C6 C5 C4 120.4(6) . . ?
C6 C5 H5 119.8 . . ?
C7 C6 H6 120.4 . . ?
C5 C6 C7 119.2(6) . . ?
C5 C6 H6 120.4 . . ?
C2 C3 C4 117.0(6) . . ?
C2 C3 H3 121.5 . . ?
C4 C3 H3 121.5 . . ?
C14 C13 H13A 109.5 . . ?
C14 C13 H13B 109.5 . . ?
C14 C13 H13C 109.5 . . ?
H13A C13 H13B 109.5 . . ?
H13A C13 H13C 109.5 . . ?
H13B C13 H13C 109.5 . . ?

loop_
_geom_bond_atom_site_label_1
_geom_bond_atom_site_label_2
_geom_bond_distance
_geom_bond_site_symmetry_2
_geom_bond_publ_flag
Ru1 Ru1 2.7773(8) 5_666 ?
Ru1 S1 2.2885(13) . ?
Ru1 S1 2.2951(13) 5_666 ?
Ru1 O1 2.043(3) . ?
Ru1 O4 2.049(3) . ?
Ru1 O2 2.030(3) . ?
Ru1 O3 2.040(3) . ?
S1 C1 1.772(5) . ?
S2 C1 1.734(5) . ?
S2 C2 1.736(6) . ?
O1 C9 1.264(6) . ?
O4 C16 1.279(6) . ?
O2 C11 1.274(6) . ?
O3 C14 1.282(6) . ?
N1 C7 1.386(6) . ?
N1 C1 1.295(6) . ?
C16 C17 1.509(7) . ?
C16 C15 1.402(7) . ?
C9 C10 1.394(7) . ?
C9 C8 1.510(6) . ?
C7 C2 1.399(7) . ?
C7 C6 1.405(8) . ?
C17 H17A 0.9800 . ?
C17 H17B 0.9800 . ?
C17 H17C 0.9800 . ?
C2 C3 1.399(7) . ?
C15 H15 0.9500 . ?
C15 C14 1.389(7) . ?
C11 C10 1.389(7) . ?
C11 C12 1.500(7) . ?
C10 H10 0.9500 . ?
C8 H8A 0.9800 . ?
C8 H8B 0.9800 . ?
C8 H8C 0.9800 . ?
C14 C13 1.491(8) . ?
C4 H4 0.9500 . ?
C4 C5 1.392(9) . ?
C4 C3 1.402(9) . ?
C12 H12A 0.9800 . ?
C12 H12B 0.9800 . ?
C12 H12C 0.9800 . ?
C5 H5 0.9500 . ?
C5 C6 1.373(8) . ?
C6 H6 0.9500 . ?
C3 H3 0.9500 . ?
C13 H13A 0.9800 . ?
C13 H13B 0.9800 . ?
C13 H13C 0.9800 . ?

loop_
_geom_torsion_atom_site_label_1
_geom_torsion_atom_site_label_2
_geom_torsion_atom_site_label_3
_geom_torsion_atom_site_label_4
_geom_torsion
_geom_torsion_site_symmetry_1
_geom_torsion_site_symmetry_2
_geom_torsion_site_symmetry_3
_geom_torsion_site_symmetry_4
_geom_torsion_publ_flag
Ru1 S1 C1 S2 -1.6(4) 5_666 . . . ?
Ru1 S1 C1 S2 82.3(3) . . . . ?
Ru1 S1 C1 N1 170.2(4) 5_666 . . . ?
Ru1 S1 C1 N1 -105.9(4) . . . . ?
Ru1 O1 C9 C10 3.9(7) . . . . ?
Ru1 O1 C9 C8 -175.8(3) . . . . ?
Ru1 O4 C16 C17 176.7(3) . . . . ?
Ru1 O4 C16 C15 -3.6(7) . . . . ?
Ru1 O2 C11 C10 7.4(7) . . . . ?
Ru1 O2 C11 C12 -171.2(3) . . . . ?
Ru1 O3 C14 C15 4.1(7) . . . . ?
Ru1 O3 C14 C13 -175.2(4) . . . . ?
S2 C2 C3 C4 -179.5(5) . . . . ?
O1 C9 C10 C11 -6.3(8) . . . . ?
O4 C16 C15 C14 -6.7(9) . . . . ?
O2 C11 C10 C9 -0.4(9) . . . . ?
N1 C7 C2 S2 -0.8(6) . . . . ?
N1 C7 C2 C3 178.0(6) . . . . ?
N1 C7 C6 C5 -179.2(6) . . . . ?
C16 C15 C14 O3 6.4(9) . . . . ?
C16 C15 C14 C13 -174.3(5) . . . . ?
C7 N1 C1 S1 -175.0(4) . . . . ?
C7 N1 C1 S2 -2.5(6) . . . . ?
C7 C2 C3 C4 2.0(10) . . . . ?
C17 C16 C15 C14 173.0(5) . . . . ?
C1 S2 C2 C7 -0.5(4) . . . . ?
C1 S2 C2 C3 -179.1(6) . . . . ?
C1 N1 C7 C2 2.1(7) . . . . ?
C1 N1 C7 C6 176.4(6) . . . . ?
C2 S2 C1 S1 173.7(4) . . . . ?
C2 S2 C1 N1 1.8(5) . . . . ?
C2 C7 C6 C5 -5.1(10) . . . . ?
C8 C9 C10 C11 173.4(5) . . . . ?
C4 C5 C6 C7 1.7(10) . . . . ?
C12 C11 C10 C9 178.2(5) . . . . ?
C5 C4 C3 C2 -5.6(10) . . . . ?
C6 C7 C2 S2 -175.5(5) . . . . ?
C6 C7 C2 C3 3.3(9) . . . . ?
C3 C4 C5 C6 3.8(11) . . . . ?
